data_7231783
loop_
_publ_author_name
'Exner, Jessica'
'Eusterwiemann, Steffen'
'Janka, Oliver'
'Doerenkamp, Carsten'
'Massolle, Anja'
'Niehaus, Oliver'
'Daniliuc, Constantin G.'
'P\"ottgen, Rainer'
'Neugebauer, Johannes'
'Studer, Armido'
'Eckert, Hellmut'

_publ_section_title
;
 Antiferromagnetic ordering based on intermolecular London dispersion
 interactions in amphiphilic TEMPO ammonium salts.
;
_journal_issue 46
_journal_name_full 'Physical chemistry chemical physics : PCCP'
_journal_page_first 28979
_journal_page_last 28983
_journal_paper_doi 10.1039/c8cp05837g
_journal_volume 20
_journal_year 2018
_chemical_formula_sum 'C52.55 H108 F1.63 I1.46 N4 O3.63 S0.54'
_chemical_formula_weight 1087.66
_space_group_crystal_system monoclinic
_space_group_IT_number 14
_space_group_name_Hall '-P 2ybc'
_space_group_name_H-M_alt 'P 1 21/c 1'
_symmetry_space_group_name_Hall '-P 2ybc'
_symmetry_space_group_name_H-M 'P 1 21/c 1'
_atom_sites_solution_hydrogens geom
_audit_update_record
;
2018-02-27 deposited with the CCDC.
2018-11-09 downloaded from the CCDC.
;
_cell_angle_alpha 90
_cell_angle_beta 93.716(2)
_cell_angle_gamma 90
_cell_formula_units_Z 4
_cell_length_a 25.5688(10)
_cell_length_b 18.6362(7)
_cell_length_c 12.5354(5)
_cell_measurement_reflns_used 9873
_cell_measurement_temperature 150.(2)
_cell_measurement_theta_max 68.3759
_cell_measurement_theta_min 2.9363
_cell_volume 5960.6(4)
_computing_cell_refinement 'SAINT V8.34A (Bruker AXS Inc., 2013)'
_computing_data_collection
;
APEX2 v.2014.1-1 (Bruker AXS Inc., 2014)

;
_computing_data_reduction 'SAINT V8.34A (Bruker AXS Inc., 2013)'
_computing_molecular_graphics 'XP (Sheldrick, 2014)'
_computing_publication_material 'SHELXL-2014 (Sheldrick, 2014)'
_computing_structure_refinement 'SHELXL-2014/7 (Sheldrick, 2014)'
_computing_structure_solution 'SHELXL-2014 (Sheldrick, 2014)'
_diffrn_ambient_temperature 150.(2)
_diffrn_detector_area_resol_mean 10.4167
_diffrn_measured_fraction_theta_full 0.997
_diffrn_measured_fraction_theta_max 0.997
_diffrn_measurement_device_type 'Bruker D8 Venture PHOTON 100 CMOS'
_diffrn_measurement_method 'omega and phi scans'
_diffrn_radiation_monochromator 'MX mirror'
_diffrn_radiation_type 'Cu K\a'
_diffrn_radiation_wavelength 1.54178
_diffrn_reflns_av_R_equivalents 0.0846
_diffrn_reflns_av_unetI/netI 0.0493
_diffrn_reflns_limit_h_max 30
_diffrn_reflns_limit_h_min -29
_diffrn_reflns_limit_k_max 22
_diffrn_reflns_limit_k_min -22
_diffrn_reflns_limit_l_max 14
_diffrn_reflns_limit_l_min -14
_diffrn_reflns_number 72002
_diffrn_reflns_theta_full 66.59
_diffrn_reflns_theta_max 66.59
_diffrn_reflns_theta_min 2.94
_diffrn_source 'Cu ImS'
_diffrn_source_type 'micro focus tube'
_exptl_absorpt_coefficient_mu 6.624
_exptl_absorpt_correction_T_max 0.65
_exptl_absorpt_correction_T_min 0.45
_exptl_absorpt_correction_type multi-scan
_exptl_absorpt_process_details
;
Bruker AXS (2014). SADABS, Version 2014/2, Bruker AXS Inc., Madison, Wisconsin,
USA.
;
_exptl_crystal_colour colourless
_exptl_crystal_density_diffrn 1.212
_exptl_crystal_density_method 'not measured'
_exptl_crystal_description plate
_exptl_crystal_F_000 2324
_exptl_crystal_size_max 0.378
_exptl_crystal_size_mid 0.219
_exptl_crystal_size_min 0.070
_refine_diff_density_max 1.029
_refine_diff_density_min -0.565
_refine_ls_extinction_method none
_refine_ls_goodness_of_fit_ref 1.087
_refine_ls_hydrogen_treatment constr
_refine_ls_matrix_type full
_refine_ls_number_parameters 628
_refine_ls_number_reflns 10496
_refine_ls_number_restraints 69
_refine_ls_restrained_S_all 1.089
_refine_ls_R_factor_all 0.0640
_refine_ls_R_factor_gt 0.0517
_refine_ls_shift/su_max 0.001
_refine_ls_shift/su_mean 0.000
_refine_ls_structure_factor_coef Fsqd
_refine_ls_weighting_details 'w=1/[\s^2^(Fo^2^)+(0.0206P)^2^+14.8059P] where P=(Fo^2^+2Fc^2^)/3'
_refine_ls_weighting_scheme calc
_refine_ls_wR_factor_gt 0.1065
_refine_ls_wR_factor_ref 0.1117
_reflns_number_gt 8895
_reflns_number_total 10496
_reflns_threshold_expression 'I > 2\s(I)'
_cod_data_source_file c8cp05837g2.cif
_cod_data_source_block stu8481
_cod_depositor_comments 'Adding full bibliography for 7231780--7231783.cif.'
_cod_database_code 7231783

loop_
_space_group_symop_operation_xyz
'x, y, z'
'-x, y+1/2, -z+1/2'
'-x, -y, -z'
'x, -y-1/2, z-1/2'

loop_
_atom_site_type_symbol
_atom_site_label
_atom_site_fract_x
_atom_site_fract_y
_atom_site_fract_z
_atom_site_U_iso_or_equiv
_atom_site_adp_type
_atom_site_calc_flag
_atom_site_refinement_flags_adp
_atom_site_refinement_flags_occupancy
_atom_site_refinement_flags_posn
_atom_site_occupancy
_atom_site_disorder_assembly
_atom_site_disorder_group
I I1A 0.92382(2) 0.35082(2) 0.42844(2) 0.03392(9) Uani d . . . 1.0 . .
N N1A 0.87882(15) 0.75432(18) 0.7711(3) 0.0367(8) Uani d . . . 1.0 . .
N N2A 0.89518(14) 0.55742(17) 0.5928(3) 0.0329(8) Uani d . . . 1.0 . .
O O1A 0.87256(14) 0.81628(17) 0.8140(3) 0.0538(9) Uani d . . . 1.0 . .
C C1A 0.92765(17) 0.7448(2) 0.7151(3) 0.0325(9) Uani d . . . 1.0 . .
C C2A 0.93525(17) 0.6648(2) 0.6927(3) 0.0324(9) Uani d . . . 1.0 . .
H H201 0.9644 0.6587 0.6453 0.039 Uiso calc U . R 1.0 . .
H H202 0.9447 0.6395 0.7607 0.039 Uiso calc U . R 1.0 . .
C C3A 0.88587(17) 0.6317(2) 0.6401(3) 0.0304(9) Uani d . . . 1.0 . .
H H3A 0.873 0.664 0.5803 0.036 Uiso calc U . R 1.0 . .
C C4A 0.84497(17) 0.6322(2) 0.7235(3) 0.0318(9) Uani d . . . 1.0 . .
H H401 0.8589 0.6063 0.7882 0.038 Uiso calc U . R 1.0 . .
H H402 0.8131 0.6068 0.6947 0.038 Uiso calc U . R 1.0 . .
C C5A 0.83068(17) 0.7098(2) 0.7537(3) 0.0339(10) Uani d . . . 1.0 . .
C C6A 0.97325(18) 0.7717(2) 0.7885(4) 0.0424(11) Uani d . . . 1.0 . .
H H601 0.9705 0.8239 0.7967 0.064 Uiso calc U . R 1.0 . .
H H602 1.0064 0.76 0.7574 0.064 Uiso calc U . R 1.0 . .
H H603 0.9722 0.7487 0.8587 0.064 Uiso calc U . R 1.0 . .
C C7A 0.92599(19) 0.7878(2) 0.6102(4) 0.0396(11) Uani d . . . 1.0 . .
H H701 0.8981 0.769 0.5607 0.059 Uiso calc U . R 1.0 . .
H H702 0.9597 0.7835 0.5779 0.059 Uiso calc U . R 1.0 . .
H H703 0.9191 0.8384 0.6252 0.059 Uiso calc U . R 1.0 . .
C C8A 0.79455(19) 0.7447(2) 0.6673(4) 0.0412(11) Uani d . . . 1.0 . .
H H801 0.7913 0.796 0.6824 0.062 Uiso calc U . R 1.0 . .
H H802 0.7599 0.7221 0.6662 0.062 Uiso calc U . R 1.0 . .
H H803 0.8092 0.7383 0.5975 0.062 Uiso calc U . R 1.0 . .
C C9A 0.8032(2) 0.7087(3) 0.8575(4) 0.0477(12) Uani d . . . 1.0 . .
H H901 0.8273 0.6906 0.9152 0.072 Uiso calc U . R 1.0 . .
H H902 0.7724 0.6774 0.8495 0.072 Uiso calc U . R 1.0 . .
H H903 0.7921 0.7575 0.8747 0.072 Uiso calc U . R 1.0 . .
C C10A 0.93006(18) 0.5650(2) 0.5008(3) 0.0355(10) Uani d . . . 1.0 . .
H H10A 0.9652 0.58 0.528 0.053 Uiso calc U . R 1.0 . .
H H10B 0.9153 0.6011 0.4506 0.053 Uiso calc U . R 1.0 . .
H H10C 0.9323 0.5188 0.464 0.053 Uiso calc U . R 1.0 . .
C C11A 0.9222(2) 0.5086(2) 0.6736(4) 0.0457(12) Uani d . . . 1.0 . .
H H11A 0.9262 0.4609 0.642 0.068 Uiso calc U . R 1.0 . .
H H11B 0.9013 0.5047 0.7361 0.068 Uiso calc U . R 1.0 . .
H H11C 0.9568 0.5281 0.6955 0.068 Uiso calc U . R 1.0 . .
C C12A 0.84439(19) 0.5214(2) 0.5524(4) 0.0386(10) Uani d . . . 1.0 . .
H H12A 0.8241 0.5097 0.6148 0.046 Uiso calc U . R 1.0 . .
H H12B 0.8532 0.4754 0.5182 0.046 Uiso calc U . R 1.0 . .
C C13A 0.80932(18) 0.5642(2) 0.4732(4) 0.0375(10) Uani d . . . 1.0 . .
H H13A 0.8308 0.5868 0.4196 0.045 Uiso calc U . R 1.0 . .
H H13B 0.7915 0.6028 0.5113 0.045 Uiso calc U . R 1.0 . .
C C14A 0.76849(19) 0.5148(2) 0.4172(4) 0.0417(11) Uani d . . . 1.0 . .
H H14A 0.7867 0.4747 0.3835 0.05 Uiso calc U . R 1.0 . .
H H14B 0.7462 0.4942 0.4712 0.05 Uiso calc U . R 1.0 . .
C C15A 0.7338(2) 0.5530(3) 0.3323(4) 0.0467(12) Uani d . . . 1.0 . .
H H15A 0.7563 0.5784 0.2832 0.056 Uiso calc U . R 1.0 . .
H H15B 0.7126 0.5895 0.3673 0.056 Uiso calc U . R 1.0 . .
C C16A 0.6971(2) 0.5031(3) 0.2673(4) 0.0489(12) Uani d . . . 1.0 . .
H H16A 0.7181 0.4639 0.238 0.059 Uiso calc U . R 1.0 . .
H H16B 0.6725 0.4811 0.3155 0.059 Uiso calc U . R 1.0 . .
C C17A 0.6659(2) 0.5391(3) 0.1763(4) 0.0566(14) Uani d . . . 1.0 . .
H H17A 0.6905 0.564 0.1308 0.068 Uiso calc U . R 1.0 . .
H H17B 0.6431 0.5759 0.206 0.068 Uiso calc U . R 1.0 . .
C C18A 0.6320(3) 0.4880(3) 0.1063(5) 0.0677(17) Uani d . . . 1.0 . .
H H18A 0.6063 0.4645 0.1508 0.081 Uiso calc U . R 1.0 . .
H H18B 0.6545 0.4501 0.0783 0.081 Uiso calc U . R 1.0 . .
C C19A 0.6025(3) 0.5259(3) 0.0125(5) 0.0767(19) Uani d . . . 1.0 . .
H H19A 0.5796 0.5631 0.0413 0.092 Uiso calc U . R 1.0 . .
H H19B 0.6284 0.5506 -0.03 0.092 Uiso calc U . R 1.0 . .
C C20A 0.5689(3) 0.4771(3) -0.0619(5) 0.0761(19) Uani d . . . 1.0 . .
H H20A 0.5912 0.4387 -0.0893 0.091 Uiso calc U . R 1.0 . .
H H20B 0.5416 0.4541 -0.0209 0.091 Uiso calc U . R 1.0 . .
C C21A 0.5427(3) 0.5178(3) -0.1555(5) 0.0725(18) Uani d . . . 1.0 . .
H H21A 0.521 0.5565 -0.1274 0.087 Uiso calc U . R 1.0 . .
H H21B 0.5703 0.5406 -0.1959 0.087 Uiso calc U . R 1.0 . .
C C22A 0.5085(3) 0.4725(3) -0.2318(5) 0.0690(17) Uani d . . . 1.0 . .
H H22A 0.4824 0.4468 -0.1911 0.083 Uiso calc U . R 1.0 . .
H H22B 0.5306 0.4361 -0.265 0.083 Uiso calc U . R 1.0 . .
C C23A 0.4801(3) 0.5164(3) -0.3194(5) 0.0642(16) Uani d . . . 1.0 . .
H H23A 0.4594 0.5542 -0.2858 0.077 Uiso calc U . R 1.0 . .
H H23B 0.5064 0.5407 -0.3614 0.077 Uiso calc U . R 1.0 . .
C C24A 0.4437(2) 0.4733(3) -0.3948(5) 0.0624(15) Uani d . . . 1.0 . .
H H24A 0.4647 0.4371 -0.431 0.075 Uiso calc U . R 1.0 . .
H H24B 0.4185 0.4472 -0.3524 0.075 Uiso calc U . R 1.0 . .
C C25A 0.4135(3) 0.5174(3) -0.4788(5) 0.0698(17) Uani d . . . 1.0 . .
H H25A 0.4387 0.5427 -0.5222 0.084 Uiso calc U . R 1.0 . .
H H25B 0.3931 0.5543 -0.4426 0.084 Uiso calc U . R 1.0 . .
C C26A 0.3761(3) 0.4741(4) -0.5532(6) 0.083(2) Uani d . . . 1.0 . .
H H26A 0.396 0.4384 -0.5912 0.125 Uiso calc U . R 1.0 . .
H H26B 0.3579 0.5064 -0.6051 0.125 Uiso calc U . R 1.0 . .
H H26C 0.3503 0.4498 -0.5113 0.125 Uiso calc U . R 1.0 . .
I I1B 0.76365(12) 0.42995(18) 0.8024(2) 0.0487(8) Uani d U P . 0.456(2) A 1
S S1B 0.7652(3) 0.4352(5) 0.7809(7) 0.0269(11) Uani d U P D 0.544(2) A 2
O O2B 0.8093(2) 0.4806(3) 0.8123(5) 0.0501(16) Uani d U P D 0.544(2) A 2
O O3B 0.7663(2) 0.3663(3) 0.8310(5) 0.0449(15) Uani d U P D 0.544(2) A 2
O O4B 0.7531(3) 0.4338(3) 0.6670(5) 0.0548(17) Uani d U P D 0.544(2) A 2
F F2B 0.6654(2) 0.4446(4) 0.8016(6) 0.081(2) Uani d U P D 0.544(2) A 2
F F1B 0.7143(3) 0.4809(5) 0.9374(5) 0.095(2) Uani d U P D 0.544(2) A 2
F F3B 0.7048(3) 0.5464(4) 0.7922(7) 0.108(3) Uani d U P D 0.544(2) A 2
C C31B 0.7103(4) 0.4784(5) 0.8294(7) 0.058(3) Uani d U P D 0.544(2) A 2
N N1B 0.89447(14) 0.02702(18) 0.5113(3) 0.0347(8) Uani d . . . 1.0 . .
N N2B 0.81524(12) 0.20643(17) 0.6526(3) 0.0261(7) Uani d . . . 1.0 . .
O O1B 0.91841(14) -0.02574(17) 0.4706(3) 0.0578(10) Uani d . . . 1.0 . .
C C1B 0.85873(17) 0.0088(2) 0.5960(3) 0.0336(10) Uani d . . . 1.0 . .
C C2B 0.82143(16) 0.0719(2) 0.6137(3) 0.0293(9) Uani d . . . 1.0 . .
H H211 0.7947 0.0745 0.5531 0.035 Uiso calc U . R 1.0 . .
H H212 0.803 0.0634 0.6797 0.035 Uiso calc U . R 1.0 . .
C C3B 0.85060(15) 0.1430(2) 0.6235(3) 0.0259(8) Uani d . . . 1.0 . .
H H3B 0.8789 0.138 0.682 0.031 Uiso calc U . R 1.0 . .
C C4B 0.87676(16) 0.1564(2) 0.5199(3) 0.0286(9) Uani d . . . 1.0 . .
H H411 0.8935 0.2044 0.5227 0.034 Uiso calc U . R 1.0 . .
H H412 0.8499 0.1561 0.4594 0.034 Uiso calc U . R 1.0 . .
C C5B 0.91815(16) 0.0994(2) 0.5013(3) 0.0329(9) Uani d . . . 1.0 . .
C C6B 0.8906(2) -0.0109(3) 0.6995(4) 0.0484(12) Uani d . . . 1.0 . .
H H611 0.9195 -0.0427 0.683 0.073 Uiso calc U . R 1.0 . .
H H612 0.8679 -0.0355 0.748 0.073 Uiso calc U . R 1.0 . .
H H613 0.9048 0.0328 0.7338 0.073 Uiso calc U . R 1.0 . .
C C7B 0.82535(19) -0.0555(2) 0.5572(4) 0.0421(11) Uani d . . . 1.0 . .
H H711 0.8093 -0.0455 0.4857 0.063 Uiso calc U . R 1.0 . .
H H712 0.7978 -0.064 0.6066 0.063 Uiso calc U . R 1.0 . .
H H713 0.8476 -0.0982 0.5545 0.063 Uiso calc U . R 1.0 . .
C C8B 0.96686(18) 0.1065(3) 0.5781(4) 0.0448(12) Uani d . . . 1.0 . .
H H811 0.9563 0.107 0.6519 0.067 Uiso calc U . R 1.0 . .
H H812 0.9852 0.1512 0.5634 0.067 Uiso calc U . R 1.0 . .
H H813 0.9903 0.0657 0.5684 0.067 Uiso calc U . R 1.0 . .
C C9B 0.93395(19) 0.1079(3) 0.3864(4) 0.0440(12) Uani d . . . 1.0 . .
H H911 0.9623 0.0743 0.3734 0.066 Uiso calc U . R 1.0 . .
H H912 0.946 0.1571 0.3755 0.066 Uiso calc U . R 1.0 . .
H H913 0.9037 0.0978 0.3366 0.066 Uiso calc U . R 1.0 . .
C C10B 0.78711(17) 0.1879(2) 0.7501(3) 0.0342(10) Uani d . . . 1.0 . .
H H10D 0.8118 0.1663 0.8039 0.051 Uiso calc U . R 1.0 . .
H H10E 0.759 0.1536 0.7309 0.051 Uiso calc U . R 1.0 . .
H H10F 0.7721 0.2315 0.7793 0.051 Uiso calc U . R 1.0 . .
C C11B 0.84961(17) 0.2696(2) 0.6822(3) 0.0333(9) Uani d . . . 1.0 . .
H H11D 0.828 0.3091 0.7064 0.05 Uiso calc U . R 1.0 . .
H H11E 0.8678 0.285 0.6197 0.05 Uiso calc U . R 1.0 . .
H H11F 0.8754 0.256 0.7399 0.05 Uiso calc U . R 1.0 . .
C C12B 0.77638(17) 0.2259(2) 0.5589(3) 0.0341(10) Uani d . . . 1.0 . .
H H12C 0.7953 0.2522 0.5046 0.041 Uiso calc U . R 1.0 . .
H H12D 0.7624 0.1811 0.5255 0.041 Uiso calc U . R 1.0 . .
C C13B 0.73056(18) 0.2717(3) 0.5910(3) 0.0405(11) Uani d . . . 1.0 . .
H H13C 0.7439 0.3107 0.6391 0.049 Uiso calc U . R 1.0 . .
H H13D 0.7064 0.2418 0.6307 0.049 Uiso calc U . R 1.0 . .
C C14B 0.70076(19) 0.3043(3) 0.4933(4) 0.0416(11) Uani d . . . 1.0 . .
H H14C 0.6754 0.3397 0.5181 0.05 Uiso calc U . R 1.0 . .
H H14D 0.726 0.3305 0.4512 0.05 Uiso calc U . R 1.0 . .
C C15B 0.67115(17) 0.2510(2) 0.4198(3) 0.0378(10) Uani d . . . 1.0 . .
H H15C 0.6966 0.2188 0.3876 0.045 Uiso calc U . R 1.0 . .
H H15D 0.6483 0.221 0.4627 0.045 Uiso calc U . R 1.0 . .
C C16B 0.63771(17) 0.2876(2) 0.3310(3) 0.0364(10) Uani d . . . 1.0 . .
H H16C 0.6127 0.32 0.364 0.044 Uiso calc U . R 1.0 . .
H H16D 0.6608 0.3177 0.2892 0.044 Uiso calc U . R 1.0 . .
C C17B 0.60698(16) 0.2376(2) 0.2546(3) 0.0346(10) Uani d . . . 1.0 . .
H H17C 0.6317 0.2051 0.221 0.042 Uiso calc U . R 1.0 . .
H H17D 0.5833 0.2078 0.2956 0.042 Uiso calc U . R 1.0 . .
C C18B 0.57486(17) 0.2775(2) 0.1679(3) 0.0362(10) Uani d . . . 1.0 . .
H H18C 0.5987 0.308 0.1283 0.043 Uiso calc U . R 1.0 . .
H H18D 0.5501 0.3098 0.2022 0.043 Uiso calc U . R 1.0 . .
C C19B 0.54386(18) 0.2300(2) 0.0885(3) 0.0365(10) Uani d . . . 1.0 . .
H H19C 0.5201 0.1992 0.1278 0.044 Uiso calc U . R 1.0 . .
H H19D 0.5685 0.1981 0.0532 0.044 Uiso calc U . R 1.0 . .
C C20B 0.51165(17) 0.2717(2) 0.0033(3) 0.0344(10) Uani d . . . 1.0 . .
H H20C 0.4869 0.3032 0.0388 0.041 Uiso calc U . R 1.0 . .
H H20D 0.5355 0.303 -0.0351 0.041 Uiso calc U . R 1.0 . .
C C21B 0.48093(18) 0.2253(2) -0.0776(3) 0.0371(10) Uani d . . . 1.0 . .
H H21C 0.5058 0.1944 -0.114 0.044 Uiso calc U . R 1.0 . .
H H21D 0.4575 0.1935 -0.0391 0.044 Uiso calc U . R 1.0 . .
C C22B 0.44832(18) 0.2670(2) -0.1611(3) 0.0372(10) Uani d . . . 1.0 . .
H H22C 0.423 0.2971 -0.1248 0.045 Uiso calc U . R 1.0 . .
H H22D 0.4716 0.2996 -0.1986 0.045 Uiso calc U . R 1.0 . .
C C23B 0.41862(18) 0.2205(2) -0.2428(3) 0.0384(10) Uani d . . . 1.0 . .
H H23C 0.396 0.1872 -0.2048 0.046 Uiso calc U . R 1.0 . .
H H23D 0.4441 0.191 -0.2797 0.046 Uiso calc U . R 1.0 . .
C C24B 0.38475(19) 0.2609(3) -0.3262(4) 0.0422(11) Uani d . . . 1.0 . .
H H24C 0.358 0.2885 -0.2899 0.051 Uiso calc U . R 1.0 . .
H H24D 0.4069 0.2957 -0.3623 0.051 Uiso calc U . R 1.0 . .
C C25B 0.3575(2) 0.2129(3) -0.4097(4) 0.0506(13) Uani d . . . 1.0 . .
H H25C 0.3842 0.1838 -0.4437 0.061 Uiso calc U . R 1.0 . .
H H25D 0.3342 0.1794 -0.3737 0.061 Uiso calc U . R 1.0 . .
C C26B 0.3253(2) 0.2529(3) -0.4960(4) 0.0602(15) Uani d . . . 1.0 . .
H H26D 0.2966 0.2783 -0.4641 0.09 Uiso calc U . R 1.0 . .
H H26E 0.3108 0.2187 -0.5495 0.09 Uiso calc U . R 1.0 . .
H H26F 0.3476 0.2875 -0.5303 0.09 Uiso calc U . R 1.0 . .

loop_
_atom_site_aniso_label
_atom_site_aniso_U_11
_atom_site_aniso_U_22
_atom_site_aniso_U_33
_atom_site_aniso_U_12
_atom_site_aniso_U_13
_atom_site_aniso_U_23
I1A 0.04172(16) 0.02539(14) 0.03449(15) -0.00168(11) 0.00116(10) -0.00201(11)
N1A 0.045(2) 0.0257(19) 0.039(2) 0.0062(16) -0.0033(16) -0.0076(16)
N2A 0.049(2) 0.0194(17) 0.0300(19) 0.0038(15) 0.0016(15) 0.0002(14)
O1A 0.058(2) 0.0365(18) 0.066(2) 0.0087(16) 0.0021(18) -0.0246(17)
C1A 0.039(2) 0.024(2) 0.035(2) 0.0042(17) -0.0009(18) -0.0018(17)
C2A 0.038(2) 0.028(2) 0.031(2) 0.0054(17) -0.0053(18) -0.0016(17)
C3A 0.045(3) 0.019(2) 0.027(2) 0.0058(17) 0.0016(18) -0.0010(16)
C4A 0.043(2) 0.027(2) 0.026(2) 0.0052(18) 0.0022(17) 0.0009(17)
C5A 0.042(3) 0.033(2) 0.026(2) 0.0087(19) -0.0008(18) -0.0028(18)
C6A 0.046(3) 0.035(2) 0.045(3) 0.004(2) -0.008(2) -0.006(2)
C7A 0.053(3) 0.027(2) 0.039(3) -0.001(2) -0.002(2) 0.0050(19)
C8A 0.046(3) 0.038(3) 0.038(3) 0.011(2) -0.006(2) -0.001(2)
C9A 0.058(3) 0.052(3) 0.034(3) 0.006(2) 0.009(2) -0.007(2)
C10A 0.045(3) 0.031(2) 0.032(2) 0.0046(19) 0.0065(19) -0.0059(18)
C11A 0.071(3) 0.027(2) 0.038(3) 0.016(2) 0.000(2) 0.0022(19)
C12A 0.055(3) 0.023(2) 0.038(2) -0.004(2) 0.008(2) -0.0033(19)
C13A 0.043(3) 0.027(2) 0.042(3) -0.0030(19) 0.007(2) -0.0053(19)
C14A 0.049(3) 0.033(2) 0.043(3) -0.003(2) 0.006(2) -0.007(2)
C15A 0.052(3) 0.039(3) 0.049(3) -0.004(2) 0.003(2) -0.008(2)
C16A 0.045(3) 0.043(3) 0.059(3) -0.002(2) 0.002(2) -0.011(2)
C17A 0.067(4) 0.046(3) 0.056(3) -0.006(3) -0.005(3) -0.007(3)
C18A 0.074(4) 0.050(3) 0.075(4) -0.009(3) -0.024(3) -0.003(3)
C19A 0.102(5) 0.048(3) 0.076(4) -0.014(3) -0.021(4) 0.000(3)
C20A 0.099(5) 0.047(3) 0.079(4) -0.009(3) -0.024(4) -0.004(3)
C21A 0.106(5) 0.044(3) 0.066(4) -0.011(3) -0.011(4) 0.003(3)
C22A 0.093(5) 0.040(3) 0.072(4) -0.002(3) -0.008(3) -0.002(3)
C23A 0.088(5) 0.043(3) 0.061(4) 0.004(3) 0.003(3) -0.002(3)
C24A 0.072(4) 0.051(3) 0.064(4) 0.003(3) 0.007(3) -0.005(3)
C25A 0.086(5) 0.057(4) 0.067(4) 0.018(3) 0.011(3) 0.001(3)
C26A 0.089(5) 0.085(5) 0.075(5) 0.010(4) -0.004(4) -0.007(4)
I1B 0.0664(11) 0.0428(11) 0.0362(11) 0.0033(6) -0.0019(6) -0.0070(7)
S1B 0.0229(17) 0.0244(17) 0.034(3) -0.0014(11) 0.0045(14) 0.0018(17)
O2B 0.045(4) 0.049(4) 0.056(4) -0.017(3) 0.003(3) 0.004(3)
O3B 0.058(4) 0.030(3) 0.047(3) -0.001(3) 0.005(3) 0.010(3)
O4B 0.065(4) 0.059(4) 0.040(4) -0.009(3) -0.001(3) 0.003(3)
F2B 0.038(3) 0.108(5) 0.095(5) 0.006(3) -0.001(3) -0.016(4)
F1B 0.068(4) 0.152(7) 0.066(4) 0.029(4) 0.007(3) -0.043(4)
F3B 0.093(5) 0.078(5) 0.149(7) 0.043(4) -0.027(5) -0.036(5)
C31B 0.053(5) 0.064(5) 0.057(5) 0.004(4) -0.004(4) -0.006(4)
N1B 0.0329(19) 0.0257(18) 0.045(2) 0.0053(15) 0.0007(16) -0.0099(16)
N2B 0.0286(18) 0.0225(17) 0.0272(17) 0.0070(13) 0.0031(13) 0.0003(13)
O1B 0.055(2) 0.0332(18) 0.086(3) 0.0092(16) 0.0117(19) -0.0271(18)
C1B 0.042(3) 0.023(2) 0.035(2) 0.0044(18) -0.0050(19) 0.0000(17)
C2B 0.035(2) 0.023(2) 0.031(2) -0.0007(17) 0.0060(17) -0.0001(16)
C3B 0.028(2) 0.021(2) 0.028(2) 0.0070(16) 0.0000(15) -0.0030(16)
C4B 0.033(2) 0.0182(19) 0.035(2) -0.0011(16) 0.0071(17) -0.0051(17)
C5B 0.029(2) 0.028(2) 0.041(2) 0.0001(17) 0.0029(18) -0.0115(19)
C6B 0.064(3) 0.031(3) 0.048(3) 0.006(2) -0.015(2) 0.003(2)
C7B 0.052(3) 0.025(2) 0.049(3) -0.001(2) -0.003(2) -0.003(2)
C8B 0.033(3) 0.048(3) 0.052(3) 0.002(2) -0.002(2) -0.017(2)
C9B 0.045(3) 0.047(3) 0.042(3) -0.003(2) 0.015(2) -0.017(2)
C10B 0.037(2) 0.041(3) 0.026(2) 0.0092(19) 0.0035(17) 0.0001(18)
C11B 0.039(2) 0.027(2) 0.034(2) 0.0048(18) 0.0035(18) -0.0051(18)
C12B 0.042(3) 0.035(2) 0.025(2) 0.0139(19) -0.0017(18) -0.0013(18)
C13B 0.044(3) 0.046(3) 0.030(2) 0.019(2) -0.0081(19) -0.007(2)
C14B 0.042(3) 0.046(3) 0.036(2) 0.014(2) -0.009(2) -0.009(2)
C15B 0.034(2) 0.044(3) 0.035(2) 0.0081(19) -0.0009(19) 0.001(2)
C16B 0.032(2) 0.042(3) 0.035(2) 0.0085(19) -0.0025(18) 0.001(2)
C17B 0.031(2) 0.039(2) 0.033(2) 0.0005(18) 0.0000(18) -0.0007(19)
C18B 0.037(2) 0.040(3) 0.031(2) -0.0026(19) -0.0018(18) -0.0030(19)
C19B 0.041(3) 0.040(2) 0.028(2) -0.004(2) -0.0005(18) -0.0018(19)
C20B 0.037(2) 0.040(2) 0.026(2) -0.0032(19) -0.0008(17) -0.0014(18)
C21B 0.043(3) 0.040(2) 0.027(2) -0.005(2) -0.0045(18) -0.0043(19)
C22B 0.042(3) 0.038(2) 0.031(2) -0.001(2) 0.0002(19) 0.0001(19)
C23B 0.042(3) 0.041(3) 0.032(2) 0.002(2) 0.0006(19) -0.003(2)
C24B 0.044(3) 0.042(3) 0.040(3) 0.003(2) -0.002(2) -0.002(2)
C25B 0.045(3) 0.058(3) 0.048(3) 0.002(2) -0.006(2) -0.007(2)
C26B 0.050(3) 0.082(4) 0.046(3) 0.013(3) -0.012(2) -0.009(3)

loop_
_atom_type_symbol
_atom_type_description
_atom_type_scat_dispersion_real
_atom_type_scat_dispersion_imag
_atom_type_scat_source
C C 0.0181 0.0091 'International Tables Vol C Tables 4.2.6.8 and 6.1.1.4'
H H 0.0000 0.0000 'International Tables Vol C Tables 4.2.6.8 and 6.1.1.4'
N N 0.0311 0.0180 'International Tables Vol C Tables 4.2.6.8 and 6.1.1.4'
O O 0.0492 0.0322 'International Tables Vol C Tables 4.2.6.8 and 6.1.1.4'
I I -0.3257 6.8362 'International Tables Vol C Tables 4.2.6.8 and 6.1.1.4'
F F 0.0727 0.0534 'International Tables Vol C Tables 4.2.6.8 and 6.1.1.4'
S S 0.3331 0.5567 'International Tables Vol C Tables 4.2.6.8 and 6.1.1.4'

loop_
_geom_angle_atom_site_label_1
_geom_angle_atom_site_label_2
_geom_angle_atom_site_label_3
_geom_angle
O1A N1A C1A 115.9(4)
O1A N1A C5A 115.9(3)
C1A N1A C5A 125.3(3)
C11A N2A C10A 107.7(3)
C11A N2A C12A 107.7(3)
C10A N2A C12A 108.7(3)
C11A N2A C3A 111.4(3)
C10A N2A C3A 109.0(3)
C12A N2A C3A 112.2(3)
N1A C1A C6A 108.0(3)
N1A C1A C2A 108.9(3)
C6A C1A C2A 109.3(3)
N1A C1A C7A 111.4(3)
C6A C1A C7A 108.8(4)
C2A C1A C7A 110.3(3)
C3A C2A C1A 111.3(3)
C3A C2A H201 109.4
C1A C2A H201 109.4
C3A C2A H202 109.4
C1A C2A H202 109.4
H201 C2A H202 108.0
C2A C3A C4A 106.8(3)
C2A C3A N2A 112.9(3)
C4A C3A N2A 113.6(3)
C2A C3A H3A 107.8
C4A C3A H3A 107.8
N2A C3A H3A 107.8
C3A C4A C5A 110.8(3)
C3A C4A H401 109.5
C5A C4A H401 109.5
C3A C4A H402 109.5
C5A C4A H402 109.5
H401 C4A H402 108.1
N1A C5A C9A 107.8(4)
N1A C5A C8A 108.9(4)
C9A C5A C8A 108.8(4)
N1A C5A C4A 110.6(3)
C9A C5A C4A 109.1(4)
C8A C5A C4A 111.5(3)
C1A C6A H601 109.5
C1A C6A H602 109.5
H601 C6A H602 109.5
C1A C6A H603 109.5
H601 C6A H603 109.5
H602 C6A H603 109.5
C1A C7A H701 109.5
C1A C7A H702 109.5
H701 C7A H702 109.5
C1A C7A H703 109.5
H701 C7A H703 109.5
H702 C7A H703 109.5
C5A C8A H801 109.5
C5A C8A H802 109.5
H801 C8A H802 109.5
C5A C8A H803 109.5
H801 C8A H803 109.5
H802 C8A H803 109.5
C5A C9A H901 109.5
C5A C9A H902 109.5
H901 C9A H902 109.5
C5A C9A H903 109.5
H901 C9A H903 109.5
H902 C9A H903 109.5
N2A C10A H10A 109.5
N2A C10A H10B 109.5
H10A C10A H10B 109.5
N2A C10A H10C 109.5
H10A C10A H10C 109.5
H10B C10A H10C 109.5
N2A C11A H11A 109.5
N2A C11A H11B 109.5
H11A C11A H11B 109.5
N2A C11A H11C 109.5
H11A C11A H11C 109.5
H11B C11A H11C 109.5
N2A C12A C13A 116.1(3)
N2A C12A H12A 108.3
C13A C12A H12A 108.3
N2A C12A H12B 108.3
C13A C12A H12B 108.3
H12A C12A H12B 107.4
C12A C13A C14A 109.9(4)
C12A C13A H13A 109.7
C14A C13A H13A 109.7
C12A C13A H13B 109.7
C14A C13A H13B 109.7
H13A C13A H13B 108.2
C15A C14A C13A 113.0(4)
C15A C14A H14A 109.0
C13A C14A H14A 109.0
C15A C14A H14B 109.0
C13A C14A H14B 109.0
H14A C14A H14B 107.8
C14A C15A C16A 113.7(4)
C14A C15A H15A 108.8
C16A C15A H15A 108.8
C14A C15A H15B 108.8
C16A C15A H15B 108.8
H15A C15A H15B 107.7
C17A C16A C15A 114.3(4)
C17A C16A H16A 108.7
C15A C16A H16A 108.7
C17A C16A H16B 108.7
C15A C16A H16B 108.7
H16A C16A H16B 107.6
C16A C17A C18A 114.3(4)
C16A C17A H17A 108.7
C18A C17A H17A 108.7
C16A C17A H17B 108.7
C18A C17A H17B 108.7
H17A C17A H17B 107.6
C17A C18A C19A 112.8(5)
C17A C18A H18A 109.0
C19A C18A H18A 109.0
C17A C18A H18B 109.0
C19A C18A H18B 109.0
H18A C18A H18B 107.8
C20A C19A C18A 115.2(5)
C20A C19A H19A 108.5
C18A C19A H19A 108.5
C20A C19A H19B 108.5
C18A C19A H19B 108.5
H19A C19A H19B 107.5
C21A C20A C19A 112.3(5)
C21A C20A H20A 109.1
C19A C20A H20A 109.1
C21A C20A H20B 109.1
C19A C20A H20B 109.1
H20A C20A H20B 107.9
C22A C21A C20A 114.8(5)
C22A C21A H21A 108.6
C20A C21A H21A 108.6
C22A C21A H21B 108.6
C20A C21A H21B 108.6
H21A C21A H21B 107.5
C21A C22A C23A 112.8(5)
C21A C22A H22A 109.0
C23A C22A H22A 109.0
C21A C22A H22B 109.0
C23A C22A H22B 109.0
H22A C22A H22B 107.8
C24A C23A C22A 114.3(5)
C24A C23A H23A 108.7
C22A C23A H23A 108.7
C24A C23A H23B 108.7
C22A C23A H23B 108.7
H23A C23A H23B 107.6
C25A C24A C23A 114.4(5)
C25A C24A H24A 108.7
C23A C24A H24A 108.7
C25A C24A H24B 108.7
C23A C24A H24B 108.7
H24A C24A H24B 107.6
C24A C25A C26A 114.3(5)
C24A C25A H25A 108.7
C26A C25A H25A 108.7
C24A C25A H25B 108.7
C26A C25A H25B 108.7
H25A C25A H25B 107.6
C25A C26A H26A 109.5
C25A C26A H26B 109.5
H26A C26A H26B 109.5
C25A C26A H26C 109.5
H26A C26A H26C 109.5
H26B C26A H26C 109.5
O3B S1B O4B 114.6(7)
O3B S1B O2B 114.5(6)
O4B S1B O2B 113.2(7)
O3B S1B C31B 104.6(6)
O4B S1B C31B 103.0(6)
O2B S1B C31B 105.2(6)
F2B C31B F1B 106.6(8)
F2B C31B F3B 106.5(8)
F1B C31B F3B 108.2(9)
F2B C31B S1B 112.6(7)
F1B C31B S1B 110.6(7)
F3B C31B S1B 112.1(7)
O1B N1B C1B 116.1(3)
O1B N1B C5B 117.1(3)
C1B N1B C5B 122.8(3)
C10B N2B C11B 106.5(3)
C10B N2B C12B 111.0(3)
C11B N2B C12B 110.1(3)
C10B N2B C3B 109.6(3)
C11B N2B C3B 108.4(3)
C12B N2B C3B 111.1(3)
N1B C1B C6B 110.0(4)
N1B C1B C7B 107.9(3)
C6B C1B C7B 109.7(4)
N1B C1B C2B 110.1(3)
C6B C1B C2B 111.2(4)
C7B C1B C2B 107.8(4)
C3B C2B C1B 111.8(3)
C3B C2B H211 109.2
C1B C2B H211 109.2
C3B C2B H212 109.2
C1B C2B H212 109.2
H211 C2B H212 107.9
C4B C3B C2B 108.4(3)
C4B C3B N2B 111.9(3)
C2B C3B N2B 113.2(3)
C4B C3B H3B 107.7
C2B C3B H3B 107.7
N2B C3B H3B 107.7
C3B C4B C5B 111.3(3)
C3B C4B H411 109.4
C5B C4B H411 109.4
C3B C4B H412 109.4
C5B C4B H412 109.4
H411 C4B H412 108.0
N1B C5B C4B 109.2(3)
N1B C5B C9B 107.9(3)
C4B C5B C9B 107.4(4)
N1B C5B C8B 110.1(4)
C4B C5B C8B 112.8(3)
C9B C5B C8B 109.3(4)
C1B C6B H611 109.5
C1B C6B H612 109.5
H611 C6B H612 109.5
C1B C6B H613 109.5
H611 C6B H613 109.5
H612 C6B H613 109.5
C1B C7B H711 109.5
C1B C7B H712 109.5
H711 C7B H712 109.5
C1B C7B H713 109.5
H711 C7B H713 109.5
H712 C7B H713 109.5
C5B C8B H811 109.5
C5B C8B H812 109.5
H811 C8B H812 109.5
C5B C8B H813 109.5
H811 C8B H813 109.5
H812 C8B H813 109.5
C5B C9B H911 109.5
C5B C9B H912 109.5
H911 C9B H912 109.5
C5B C9B H913 109.5
H911 C9B H913 109.5
H912 C9B H913 109.5
N2B C10B H10D 109.5
N2B C10B H10E 109.5
H10D C10B H10E 109.5
N2B C10B H10F 109.5
H10D C10B H10F 109.5
H10E C10B H10F 109.5
N2B C11B H11D 109.5
N2B C11B H11E 109.5
H11D C11B H11E 109.5
N2B C11B H11F 109.5
H11D C11B H11F 109.5
H11E C11B H11F 109.5
C13B C12B N2B 113.7(3)
C13B C12B H12C 108.8
N2B C12B H12C 108.8
C13B C12B H12D 108.8
N2B C12B H12D 108.8
H12C C12B H12D 107.7
C12B C13B C14B 111.3(4)
C12B C13B H13C 109.4
C14B C13B H13C 109.4
C12B C13B H13D 109.4
C14B C13B H13D 109.4
H13C C13B H13D 108.0
C15B C14B C13B 115.4(4)
C15B C14B H14C 108.4
C13B C14B H14C 108.4
C15B C14B H14D 108.4
C13B C14B H14D 108.4
H14C C14B H14D 107.5
C16B C15B C14B 112.6(4)
C16B C15B H15C 109.1
C14B C15B H15C 109.1
C16B C15B H15D 109.1
C14B C15B H15D 109.1
H15C C15B H15D 107.8
C17B C16B C15B 115.5(4)
C17B C16B H16C 108.4
C15B C16B H16C 108.4
C17B C16B H16D 108.4
C15B C16B H16D 108.4
H16C C16B H16D 107.5
C18B C17B C16B 112.7(4)
C18B C17B H17C 109.1
C16B C17B H17C 109.1
C18B C17B H17D 109.1
C16B C17B H17D 109.1
H17C C17B H17D 107.8
C17B C18B C19B 114.8(4)
C17B C18B H18C 108.6
C19B C18B H18C 108.6
C17B C18B H18D 108.6
C19B C18B H18D 108.6
H18C C18B H18D 107.5
C18B C19B C20B 113.4(4)
C18B C19B H19C 108.9
C20B C19B H19C 108.9
C18B C19B H19D 108.9
C20B C19B H19D 108.9
H19C C19B H19D 107.7
C21B C20B C19B 114.3(4)
C21B C20B H20C 108.7
C19B C20B H20C 108.7
C21B C20B H20D 108.7
C19B C20B H20D 108.7
H20C C20B H20D 107.6
C22B C21B C20B 114.1(4)
C22B C21B H21C 108.7
C20B C21B H21C 108.7
C22B C21B H21D 108.7
C20B C21B H21D 108.7
H21C C21B H21D 107.6
C23B C22B C21B 113.9(4)
C23B C22B H22C 108.8
C21B C22B H22C 108.8
C23B C22B H22D 108.8
C21B C22B H22D 108.8
H22C C22B H22D 107.7
C22B C23B C24B 115.0(4)
C22B C23B H23C 108.5
C24B C23B H23C 108.5
C22B C23B H23D 108.5
C24B C23B H23D 108.5
H23C C23B H23D 107.5
C25B C24B C23B 113.6(4)
C25B C24B H24C 108.8
C23B C24B H24C 108.8
C25B C24B H24D 108.8
C23B C24B H24D 108.8
H24C C24B H24D 107.7
C26B C25B C24B 114.1(5)
C26B C25B H25C 108.7
C24B C25B H25C 108.7
C26B C25B H25D 108.7
C24B C25B H25D 108.7
H25C C25B H25D 107.6
C25B C26B H26D 109.5
C25B C26B H26E 109.5
H26D C26B H26E 109.5
C25B C26B H26F 109.5
H26D C26B H26F 109.5
H26E C26B H26F 109.5

loop_
_geom_bond_atom_site_label_1
_geom_bond_atom_site_label_2
_geom_bond_distance
N1A O1A 1.288(4)
N1A C1A 1.482(6)
N1A C5A 1.489(6)
N2A C11A 1.497(5)
N2A C10A 1.510(5)
N2A C12A 1.520(6)
N2A C3A 1.531(5)
C1A C6A 1.523(6)
C1A C2A 1.532(5)
C1A C7A 1.539(6)
C2A C3A 1.517(6)
C2A H201 0.99
C2A H202 0.99
C3A C4A 1.526(6)
C3A H3A 1.0
C4A C5A 1.546(6)
C4A H401 0.99
C4A H402 0.99
C5A C9A 1.519(6)
C5A C8A 1.523(6)
C6A H601 0.98
C6A H602 0.98
C6A H603 0.98
C7A H701 0.98
C7A H702 0.98
C7A H703 0.98
C8A H801 0.98
C8A H802 0.98
C8A H803 0.98
C9A H901 0.98
C9A H902 0.98
C9A H903 0.98
C10A H10A 0.98
C10A H10B 0.98
C10A H10C 0.98
C11A H11A 0.98
C11A H11B 0.98
C11A H11C 0.98
C12A C13A 1.520(6)
C12A H12A 0.99
C12A H12B 0.99
C13A C14A 1.528(6)
C13A H13A 0.99
C13A H13B 0.99
C14A C15A 1.517(7)
C14A H14A 0.99
C14A H14B 0.99
C15A C16A 1.519(6)
C15A H15A 0.99
C15A H15B 0.99
C16A C17A 1.507(7)
C16A H16A 0.99
C16A H16B 0.99
C17A C18A 1.527(7)
C17A H17A 0.99
C17A H17B 0.99
C18A C19A 1.527(8)
C18A H18A 0.99
C18A H18B 0.99
C19A C20A 1.526(8)
C19A H19A 0.99
C19A H19B 0.99
C20A C21A 1.515(8)
C20A H20A 0.99
C20A H20B 0.99
C21A C22A 1.511(8)
C21A H21A 0.99
C21A H21B 0.99
C22A C23A 1.517(8)
C22A H22A 0.99
C22A H22B 0.99
C23A C24A 1.514(8)
C23A H23A 0.99
C23A H23B 0.99
C24A C25A 1.509(8)
C24A H24A 0.99
C24A H24B 0.99
C25A C26A 1.523(9)
C25A H25A 0.99
C25A H25B 0.99
C26A H26A 0.98
C26A H26B 0.98
C26A H26C 0.98
S1B O3B 1.428(9)
S1B O4B 1.441(10)
S1B O2B 1.443(9)
S1B C31B 1.763(13)
F2B C31B 1.335(9)
F1B C31B 1.352(10)
F3B C31B 1.354(10)
N1B O1B 1.281(4)
N1B C1B 1.485(6)
N1B C5B 1.487(5)
N2B C10B 1.498(5)
N2B C11B 1.502(5)
N2B C12B 1.532(5)
N2B C3B 1.546(5)
C1B C6B 1.531(6)
C1B C7B 1.531(6)
C1B C2B 1.540(5)
C2B C3B 1.521(5)
C2B H211 0.99
C2B H212 0.99
C3B C4B 1.519(5)
C3B H3B 1.0
C4B C5B 1.529(5)
C4B H411 0.99
C4B H412 0.99
C5B C9B 1.529(6)
C5B C8B 1.530(6)
C6B H611 0.98
C6B H612 0.98
C6B H613 0.98
C7B H711 0.98
C7B H712 0.98
C7B H713 0.98
C8B H811 0.98
C8B H812 0.98
C8B H813 0.98
C9B H911 0.98
C9B H912 0.98
C9B H913 0.98
C10B H10D 0.98
C10B H10E 0.98
C10B H10F 0.98
C11B H11D 0.98
C11B H11E 0.98
C11B H11F 0.98
C12B C13B 1.525(6)
C12B H12C 0.99
C12B H12D 0.99
C13B C14B 1.526(6)
C13B H13C 0.99
C13B H13D 0.99
C14B C15B 1.522(6)
C14B H14C 0.99
C14B H14D 0.99
C15B C16B 1.520(6)
C15B H15C 0.99
C15B H15D 0.99
C16B C17B 1.518(6)
C16B H16C 0.99
C16B H16D 0.99
C17B C18B 1.515(6)
C17B H17C 0.99
C17B H17D 0.99
C18B C19B 1.518(6)
C18B H18C 0.99
C18B H18D 0.99
C19B C20B 1.520(6)
C19B H19C 0.99
C19B H19D 0.99
C20B C21B 1.513(6)
C20B H20C 0.99
C20B H20D 0.99
C21B C22B 1.511(6)
C21B H21C 0.99
C21B H21D 0.99
C22B C23B 1.510(6)
C22B H22C 0.99
C22B H22D 0.99
C23B C24B 1.515(6)
C23B H23C 0.99
C23B H23D 0.99
C24B C25B 1.513(6)
C24B H24C 0.99
C24B H24D 0.99
C25B C26B 1.512(7)
C25B H25C 0.99
C25B H25D 0.99
C26B H26D 0.98
C26B H26E 0.98
C26B H26F 0.98

loop_
_geom_hbond_atom_site_label_D
_geom_hbond_atom_site_label_H
_geom_hbond_atom_site_label_A
_geom_hbond_site_symmetry_A
_geom_hbond_distance_DH
_geom_hbond_distance_HA
_geom_hbond_distance_DA
_geom_hbond_angle_DHA
C2A H201 I1A 3_766 0.99 3.06 4.010(4) 160.3
C10A H10B O1A 4_575 0.98 2.50 3.478(5) 174.4
C12A H12A O2B . 0.99 2.59 3.518(8) 156.8
C12A H12A O4B . 0.99 2.42 3.257(8) 141.3
C13A H13A O1A 4_575 0.99 2.52 3.461(5) 159.3
C7B H711 O2B 4_565 0.98 2.49 3.373(8) 150.4
C8B H813 O1B 3_756 0.98 2.53 3.387(6) 146.3
C10B H10F O3B . 0.98 2.60 3.528(7) 157.6
C11B H11D O3B . 0.98 2.53 3.432(7) 153.5
C11B H11F I1A 4_566 0.98 3.27 4.172(4) 153.6
C12B H12D O3B 4_565 0.99 2.60 3.330(7) 130.5
C13B H13C I1B . 0.99 3.04 4.017(6) 168.9
C13B H13C O4B . 0.99 2.33 3.208(8) 147.2

loop_
_geom_torsion_atom_site_label_1
_geom_torsion_atom_site_label_2
_geom_torsion_atom_site_label_3
_geom_torsion_atom_site_label_4
_geom_torsion
O1A N1A C1A C6A 48.0(5)
C5A N1A C1A C6A -152.3(4)
O1A N1A C1A C2A 166.7(4)
C5A N1A C1A C2A -33.6(5)
O1A N1A C1A C7A -71.4(5)
C5A N1A C1A C7A 88.3(5)
N1A C1A C2A C3A 50.0(4)
C6A C1A C2A C3A 167.8(4)
C7A C1A C2A C3A -72.6(5)
C1A C2A C3A C4A -67.9(4)
C1A C2A C3A N2A 166.6(3)
C11A N2A C3A C2A 52.3(5)
C10A N2A C3A C2A -66.4(4)
C12A N2A C3A C2A 173.2(3)
C11A N2A C3A C4A -69.5(5)
C10A N2A C3A C4A 171.9(3)
C12A N2A C3A C4A 51.4(4)
C2A C3A C4A C5A 64.5(4)
N2A C3A C4A C5A -170.4(3)
O1A N1A C5A C9A -49.5(5)
C1A N1A C5A C9A 150.8(4)
O1A N1A C5A C8A 68.4(5)
C1A N1A C5A C8A -91.3(5)
O1A N1A C5A C4A -168.7(3)
C1A N1A C5A C4A 31.6(5)
C3A C4A C5A N1A -45.0(4)
C3A C4A C5A C9A -163.4(4)
C3A C4A C5A C8A 76.4(5)
C11A N2A C12A C13A 176.9(4)
C10A N2A C12A C13A -66.7(4)
C3A N2A C12A C13A 53.9(5)
N2A C12A C13A C14A 164.5(4)
C12A C13A C14A C15A -176.8(4)
C13A C14A C15A C16A 173.5(4)
C14A C15A C16A C17A -174.7(4)
C15A C16A C17A C18A 176.0(5)
C16A C17A C18A C19A -177.9(6)
C17A C18A C19A C20A 178.5(6)
C18A C19A C20A C21A -177.5(6)
C19A C20A C21A C22A -179.6(6)
C20A C21A C22A C23A 175.7(6)
C21A C22A C23A C24A -177.7(6)
C22A C23A C24A C25A 177.3(5)
C23A C24A C25A C26A -178.8(6)
O3B S1B C31B F2B -62.3(9)
O4B S1B C31B F2B 57.8(9)
O2B S1B C31B F2B 176.6(7)
O3B S1B C31B F1B 56.8(9)
O4B S1B C31B F1B 176.9(7)
O2B S1B C31B F1B -64.2(9)
O3B S1B C31B F3B 177.6(7)
O4B S1B C31B F3B -62.3(8)
O2B S1B C31B F3B 56.6(9)
O1B N1B C1B C6B 73.5(5)
C5B N1B C1B C6B -83.2(5)
O1B N1B C1B C7B -46.2(5)
C5B N1B C1B C7B 157.2(4)
O1B N1B C1B C2B -163.6(4)
C5B N1B C1B C2B 39.7(5)
N1B C1B C2B C3B -47.3(4)
C6B C1B C2B C3B 74.9(5)
C7B C1B C2B C3B -164.8(3)
C1B C2B C3B C4B 61.1(4)
C1B C2B C3B N2B -174.2(3)
C10B N2B C3B C4B 175.4(3)
C11B N2B C3B C4B -68.8(4)
C12B N2B C3B C4B 52.4(4)
C10B N2B C3B C2B 52.6(4)
C11B N2B C3B C2B 168.4(3)
C12B N2B C3B C2B -70.4(4)
C2B C3B C4B C5B -63.7(4)
N2B C3B C4B C5B 170.9(3)
O1B N1B C5B C4B 161.7(4)
C1B N1B C5B C4B -41.9(5)
O1B N1B C5B C9B 45.2(5)
C1B N1B C5B C9B -158.3(4)
O1B N1B C5B C8B -74.0(5)
C1B N1B C5B C8B 82.5(4)
C3B C4B C5B N1B 51.7(4)
C3B C4B C5B C9B 168.5(3)
C3B C4B C5B C8B -71.0(5)
C10B N2B C12B C13B 40.8(5)
C11B N2B C12B C13B -76.9(4)
C3B N2B C12B C13B 163.0(4)
N2B C12B C13B C14B 166.3(4)
C12B C13B C14B C15B 67.6(6)
C13B C14B C15B C16B 173.8(4)
C14B C15B C16B C17B -179.9(4)
C15B C16B C17B C18B -179.6(4)
C16B C17B C18B C19B 179.3(4)
C17B C18B C19B C20B 179.4(4)
C18B C19B C20B C21B 179.3(4)
C19B C20B C21B C22B 179.1(4)
C20B C21B C22B C23B 178.8(4)
C21B C22B C23B C24B 178.8(4)
C22B C23B C24B C25B 177.4(4)
C23B C24B C25B C26B -177.6(4)
